data_4080089
loop_
_publ_author_name
'Zirakzadeh, Afrooz'
'Gro\&s, Manuela A.'
'Wang, Yaping'
'Mereiter, Kurt'
'Spindler, Felix'
'Weissensteiner, Walter'

_publ_section_title
;
 Biferrocene-Based Diphosphine Ligands: Synthesis and Application of
 Walphos Analogues in Asymmetric Hydrogenations
;
_journal_issue 4
_journal_name_full Organometallics
_journal_page_first 1075
_journal_paper_doi 10.1021/om3012147
_journal_volume 32
_journal_year 2013
_chemical_absolute_configuration rmad
_chemical_formula_moiety 'C46 H40 Cl2 Fe2 P2 Pd, C7 H8, 0.5(H2 O)'
_chemical_formula_sum 'C53 H49 Cl2 Fe2 O0.5 P2 Pd'
_chemical_formula_weight 1044.86
_chemical_name_common '1595 ww magr114 [PdCl2(12)].C7H8.1/2(H2O)'
_chemical_name_systematic
; 
Dichloro-{(S~Fc~)-2-[(R)-1-diphenylphosphinoethyl-\kP]-
(R~Fc~)-2''-diphenylphosphino-?P-1,1''-biferrocene} palladium(II)
toluene monosolvate hemihydrate
;
_space_group_IT_number 1
_symmetry_cell_setting triclinic
_symmetry_space_group_name_Hall 'P 1'
_symmetry_space_group_name_H-M 'P 1'
_atom_sites_solution_hydrogens geom
_atom_sites_solution_primary direct
_atom_sites_solution_secondary difmap
_audit_creation_method SHELXL-97
_cell_angle_alpha 109.367(2)
_cell_angle_beta 90.523(2)
_cell_angle_gamma 104.076(2)
_cell_formula_units_Z 2
_cell_length_a 11.2688(4)
_cell_length_b 14.6804(5)
_cell_length_c 15.1107(4)
_cell_measurement_reflns_used 9479
_cell_measurement_temperature 100(2)
_cell_measurement_theta_max 30.06
_cell_measurement_theta_min 2.47
_cell_volume 2276.47(13)
_computing_cell_refinement 'Bruker SAINT'
_computing_data_collection 'Bruker APEX2'
_computing_data_reduction 'Bruker SAINT'
_computing_molecular_graphics 'Bruker SHELXTL'
_computing_publication_material 'Bruker SHELXTL'
_computing_structure_refinement 'SHELXL-97 (Sheldrick, 2008)'
_computing_structure_solution 'SHELXS-97 (Sheldrick, 2008)'
_diffrn_ambient_temperature 100(2)
_diffrn_measured_fraction_theta_full 0.941
_diffrn_measured_fraction_theta_max 0.941
_diffrn_measurement_device_type 'Bruker APEX-II CCD'
_diffrn_measurement_method '\f and \w scans'
_diffrn_radiation_monochromator graphite
_diffrn_radiation_source 'fine-focus sealed tube'
_diffrn_radiation_type MoK\a
_diffrn_radiation_wavelength 0.71073
_diffrn_reflns_av_R_equivalents 0.0264
_diffrn_reflns_av_sigmaI/netI 0.0241
_diffrn_reflns_limit_h_max 15
_diffrn_reflns_limit_h_min -15
_diffrn_reflns_limit_k_max 20
_diffrn_reflns_limit_k_min -20
_diffrn_reflns_limit_l_max 21
_diffrn_reflns_limit_l_min -21
_diffrn_reflns_number 80353
_diffrn_reflns_theta_full 30.00
_diffrn_reflns_theta_max 30.00
_diffrn_reflns_theta_min 2.08
_exptl_absorpt_coefficient_mu 1.245
_exptl_absorpt_correction_T_max 0.77
_exptl_absorpt_correction_T_min 0.68
_exptl_absorpt_correction_type multi-scan
_exptl_absorpt_process_details 'program SADABS'
_exptl_crystal_colour red
_exptl_crystal_density_diffrn 1.524
_exptl_crystal_density_method 'not measured'
_exptl_crystal_description block
_exptl_crystal_F_000 1066
_exptl_crystal_size_max 0.32
_exptl_crystal_size_mid 0.26
_exptl_crystal_size_min 0.22
_refine_diff_density_max 0.829
_refine_diff_density_min -0.544
_refine_diff_density_rms 0.063
_refine_ls_abs_structure_details 'Flack H D (1983), Acta Cryst. A39, 876-881'
_refine_ls_abs_structure_Flack -0.013(6)
_refine_ls_extinction_method none
_refine_ls_goodness_of_fit_ref 1.039
_refine_ls_hydrogen_treatment constr
_refine_ls_matrix_type full
_refine_ls_number_parameters 1095
_refine_ls_number_reflns 24452
_refine_ls_number_restraints 3
_refine_ls_restrained_S_all 1.039
_refine_ls_R_factor_all 0.0246
_refine_ls_R_factor_gt 0.0231
_refine_ls_shift/su_max 0.002
_refine_ls_shift/su_mean 0.000
_refine_ls_structure_factor_coef Fsqd
_refine_ls_weighting_details 'calc w=1/[\s^2^(Fo^2^)+(0.0319P)^2^+0.8399P] where P=(Fo^2^+2Fc^2^)/3'
_refine_ls_weighting_scheme calc
_refine_ls_wR_factor_gt 0.0568
_refine_ls_wR_factor_ref 0.0581
_reflns_number_gt 23710
_reflns_number_total 24452
_reflns_threshold_expression >2sigma(I)
_cod_data_source_file om3012147_si_001.cif
_cod_data_source_block Pd15=1595
_cod_depositor_comments
;
The following automatic conversions were performed:

'_symmetry_cell_setting' value 'Triclinic' changed to 'triclinic'
according to /home/saulius/struct/CIF-dictionaries/cif_core.dic
dictionary named 'cif_core.dic' version 2.4.2 from 2011-04-26.

Automatic conversion script
Id: cif_fix_values 1891 2012-01-12 08:04:46Z andrius 
;
_cod_original_sg_symbol_H-M P1
_cod_original_formula_sum 'C53 H49 Cl2 Fe2 O0.50 P2 Pd'
_cod_database_code 4080089

loop_
_symmetry_equiv_pos_as_xyz
'x, y, z'

loop_
_atom_site_label
_atom_site_type_symbol
_atom_site_fract_x
_atom_site_fract_y
_atom_site_fract_z
_atom_site_U_iso_or_equiv
_atom_site_adp_type
_atom_site_occupancy
_atom_site_symmetry_multiplicity
_atom_site_calc_flag
_atom_site_refinement_flags
Pd1 Pd 0.423294(11) 0.667970(10) 0.804204(9) 0.01525(3) Uani 1 1 d .
Pd1A Pd 0.576561(10) 0.331725(10) 0.195163(8) 0.01410(3) Uani 1 1 d .
Cl1 Cl 0.59272(4) 0.61634(4) 0.73455(3) 0.02421(10) Uani 1 1 d .
Cl2 Cl 0.54310(4) 0.73566(4) 0.95021(3) 0.02366(10) Uani 1 1 d .
Cl1A Cl 0.40451(4) 0.37837(4) 0.15355(3) 0.02324(10) Uani 1 1 d .
Cl2A Cl 0.45710(4) 0.26609(4) 0.29593(3) 0.02243(9) Uani 1 1 d .
Fe1 Fe 0.09011(3) 0.81945(3) 0.62564(2) 0.02209(6) Uani 1 1 d .
Fe2 Fe -0.00846(2) 0.77292(2) 0.91914(2) 0.01914(6) Uani 1 1 d .
Fe1A Fe 0.92622(3) 0.19769(2) -0.076336(19) 0.02299(6) Uani 1 1 d .
Fe2A Fe 1.01869(2) 0.24474(2) 0.255330(19) 0.01912(6) Uani 1 1 d .
P1 P 0.32184(4) 0.59583(4) 0.65708(3) 0.01677(9) Uani 1 1 d .
P2 P 0.27542(4) 0.71408(4) 0.89956(3) 0.01423(9) Uani 1 1 d .
P1A P 0.67495(5) 0.40460(4) 0.09499(3) 0.01703(9) Uani 1 1 d .
P2A P 0.72722(4) 0.29034(4) 0.26465(3) 0.01332(8) Uani 1 1 d .
C1 C 0.14407(17) 0.79007(16) 0.74174(13) 0.0181(4) Uani 1 1 d .
C2 C 0.19604(17) 0.73682(16) 0.66060(12) 0.0180(4) Uani 1 1 d .
C3 C 0.26834(18) 0.80901(17) 0.62439(14) 0.0214(4) Uani 1 1 d .
H3 H 0.3130 0.7949 0.5706 0.026 Uiso 1 1 calc R
C4 C 0.26118(19) 0.90551(18) 0.68337(15) 0.0230(4) Uani 1 1 d .
H4 H 0.3009 0.9671 0.6759 0.028 Uiso 1 1 calc R
C5 C 0.18400(18) 0.89402(16) 0.75588(14) 0.0206(4) Uani 1 1 d .
H5 H 0.1632 0.9464 0.8046 0.025 Uiso 1 1 calc R
C6 C -0.0829(2) 0.7384(2) 0.5614(2) 0.0404(6) Uani 1 1 d .
H6 H -0.1265 0.6753 0.5638 0.049 Uiso 1 1 calc R
C7 C -0.0021(3) 0.7552(3) 0.49290(18) 0.0415(7) Uani 1 1 d .
H7 H 0.0177 0.7049 0.4415 0.050 Uiso 1 1 calc R
C8 C 0.0432(2) 0.8592(2) 0.51463(17) 0.0356(6) Uani 1 1 d .
H8 H 0.0986 0.8911 0.4804 0.043 Uiso 1 1 calc R
C9 C -0.0084(2) 0.9079(2) 0.59653(18) 0.0339(5) Uani 1 1 d .
H9 H 0.0065 0.9782 0.6267 0.041 Uiso 1 1 calc R
C10 C -0.0861(2) 0.8336(3) 0.6255(2) 0.0379(6) Uani 1 1 d .
H10 H -0.1323 0.8454 0.6785 0.046 Uiso 1 1 calc R
C11 C 0.06799(17) 0.73495(15) 0.79552(12) 0.0165(3) Uani 1 1 d .
C12 C 0.11569(16) 0.69453(14) 0.85994(12) 0.0156(3) Uani 1 1 d .
C13 C 0.01160(18) 0.62931(15) 0.88212(13) 0.0193(4) Uani 1 1 d .
H13 H 0.0148 0.5925 0.9228 0.023 Uiso 1 1 calc R
C14 C -0.09630(19) 0.62924(17) 0.83316(14) 0.0226(4) Uani 1 1 d .
H14 H -0.1775 0.5928 0.8358 0.027 Uiso 1 1 calc R
C15 C -0.06218(18) 0.69289(17) 0.77963(14) 0.0214(4) Uani 1 1 d .
H15 H -0.1169 0.7056 0.7397 0.026 Uiso 1 1 calc R
C16 C 0.0597(2) 0.92237(17) 0.99555(15) 0.0248(4) Uani 1 1 d .
H16 H 0.1366 0.9637 0.9902 0.030 Uiso 1 1 calc R
C17 C 0.0383(3) 0.8679(2) 1.05753(16) 0.0353(6) Uani 1 1 d .
H17 H 0.0984 0.8665 1.1012 0.042 Uiso 1 1 calc R
C18 C -0.0865(3) 0.8159(2) 1.0441(2) 0.0528(9) Uani 1 1 d .
H18 H -0.1256 0.7732 1.0766 0.063 Uiso 1 1 calc R
C19 C -0.1434(2) 0.8389(2) 0.9735(3) 0.0552(10) Uani 1 1 d .
H19 H -0.2279 0.8144 0.9504 0.066 Uiso 1 1 calc R
C20 C -0.0523(2) 0.9052(2) 0.94284(18) 0.0326(5) Uani 1 1 d .
H20 H -0.0648 0.9326 0.8958 0.039 Uiso 1 1 calc R
C21 C 0.17757(17) 0.62542(16) 0.62929(13) 0.0190(4) Uani 1 1 d .
H21 H 0.1160 0.6009 0.6690 0.023 Uiso 1 1 calc R
C22 C 0.1237(2) 0.56864(19) 0.52644(14) 0.0254(4) Uani 1 1 d .
H22A H 0.1726 0.5989 0.4852 0.038 Uiso 1 1 calc R
H22B H 0.0386 0.5723 0.5194 0.038 Uiso 1 1 calc R
H22C H 0.1254 0.4985 0.5091 0.038 Uiso 1 1 calc R
C23 C 0.41397(17) 0.61312(16) 0.56237(13) 0.0184(4) Uani 1 1 d .
C24 C 0.5075(2) 0.70047(17) 0.57814(15) 0.0233(4) Uani 1 1 d .
H24 H 0.5245 0.7510 0.6387 0.028 Uiso 1 1 calc R
C25 C 0.5759(2) 0.71346(19) 0.50510(17) 0.0294(5) Uani 1 1 d .
H25 H 0.6399 0.7728 0.5161 0.035 Uiso 1 1 calc R
C26 C 0.5513(2) 0.6399(2) 0.41573(16) 0.0304(5) Uani 1 1 d .
H26 H 0.5991 0.6489 0.3664 0.036 Uiso 1 1 calc R
C27 C 0.4576(2) 0.55444(19) 0.39910(14) 0.0268(5) Uani 1 1 d .
H27 H 0.4396 0.5051 0.3379 0.032 Uiso 1 1 calc R
C28 C 0.38916(19) 0.54029(17) 0.47203(13) 0.0215(4) Uani 1 1 d .
H28 H 0.3252 0.4808 0.4604 0.026 Uiso 1 1 calc R
C29 C 0.2770(2) 0.46136(16) 0.63326(13) 0.0222(4) Uani 1 1 d .
C30 C 0.3569(2) 0.40264(18) 0.59494(16) 0.0280(5) Uani 1 1 d .
H30 H 0.4354 0.4326 0.5804 0.034 Uiso 1 1 calc R
C31 C 0.3217(3) 0.29994(19) 0.57795(17) 0.0354(6) Uani 1 1 d .
H31 H 0.3758 0.2599 0.5510 0.042 Uiso 1 1 calc R
C32 C 0.2084(3) 0.25635(19) 0.60030(17) 0.0391(6) Uani 1 1 d .
H32 H 0.1843 0.1863 0.5878 0.047 Uiso 1 1 calc R
C33 C 0.1308(3) 0.3137(2) 0.64039(17) 0.0384(6) Uani 1 1 d .
H33 H 0.0537 0.2833 0.6567 0.046 Uiso 1 1 calc R
C34 C 0.1638(2) 0.41669(19) 0.65766(15) 0.0315(5) Uani 1 1 d .
H34 H 0.1096 0.4561 0.6858 0.038 Uiso 1 1 calc R
C35 C 0.33352(17) 0.84812(15) 0.96327(13) 0.0168(3) Uani 1 1 d .
C36 C 0.33477(19) 0.89285(16) 1.06077(13) 0.0206(4) Uani 1 1 d .
H36 H 0.3098 0.8525 1.0985 0.025 Uiso 1 1 calc R
C37 C 0.3726(2) 0.99658(17) 1.10256(15) 0.0261(4) Uani 1 1 d .
H37 H 0.3718 1.0268 1.1687 0.031 Uiso 1 1 calc R
C38 C 0.4112(2) 1.05577(18) 1.04838(16) 0.0295(5) Uani 1 1 d .
H38 H 0.4339 1.1265 1.0769 0.035 Uiso 1 1 calc R
C39 C 0.4168(2) 1.01170(17) 0.95202(15) 0.0265(4) Uani 1 1 d .
H39 H 0.4468 1.0522 0.9152 0.032 Uiso 1 1 calc R
C40 C 0.37855(19) 0.90810(16) 0.90974(14) 0.0209(4) Uani 1 1 d .
H40 H 0.3831 0.8781 0.8441 0.025 Uiso 1 1 calc R
C41 C 0.25821(17) 0.64452(15) 0.98069(13) 0.0174(4) Uani 1 1 d .
C42 C 0.31193(19) 0.56534(17) 0.96395(15) 0.0220(4) Uani 1 1 d .
H42 H 0.3563 0.5481 0.9104 0.026 Uiso 1 1 calc R
C43 C 0.3014(2) 0.51098(18) 1.02497(17) 0.0284(5) Uani 1 1 d .
H43 H 0.3397 0.4578 1.0135 0.034 Uiso 1 1 calc R
C44 C 0.2350(2) 0.53467(18) 1.10257(16) 0.0282(5) Uani 1 1 d .
H44 H 0.2296 0.4989 1.1452 0.034 Uiso 1 1 calc R
C45 C 0.1767(2) 0.61050(17) 1.11761(15) 0.0251(4) Uani 1 1 d .
H45 H 0.1284 0.6248 1.1692 0.030 Uiso 1 1 calc R
C46 C 0.18817(18) 0.66598(16) 1.05774(13) 0.0192(4) Uani 1 1 d .
H46 H 0.1486 0.7184 1.0690 0.023 Uiso 1 1 calc R
C1A C 0.86887(17) 0.22189(15) 0.05745(12) 0.0171(4) Uani 1 1 d .
C2A C 0.81403(17) 0.27437(15) 0.01052(12) 0.0177(4) Uani 1 1 d .
C3A C 0.74616(18) 0.20241(16) -0.07503(13) 0.0211(4) Uani 1 1 d .
H3A H 0.7011 0.2163 -0.1203 0.025 Uiso 1 1 calc R
C4A C 0.75814(19) 0.10638(17) -0.08028(14) 0.0226(4) Uani 1 1 d .
H4A H 0.7212 0.0450 -0.1293 0.027 Uiso 1 1 calc R
C5A C 0.83493(19) 0.11793(16) 0.00047(13) 0.0209(4) Uani 1 1 d .
H5A H 0.8592 0.0660 0.0140 0.025 Uiso 1 1 calc R
C6A C 1.1104(3) 0.2574(3) -0.07824(19) 0.0560(10) Uani 1 1 d .
H6A H 1.1649 0.3077 -0.0277 0.067 Uiso 1 1 calc R
C7A C 1.0381(4) 0.2762(3) -0.1464(3) 0.0660(12) Uani 1 1 d .
H7A H 1.0338 0.3391 -0.1488 0.079 Uiso 1 1 calc R
C8A C 0.9732(3) 0.1776(2) -0.21031(16) 0.0368(6) Uani 1 1 d .
H8A H 0.9173 0.1621 -0.2638 0.044 Uiso 1 1 calc R
C9A C 1.0108(3) 0.1097(3) -0.1763(2) 0.0472(7) Uani 1 1 d .
H9A H 0.9844 0.0390 -0.2054 0.057 Uiso 1 1 calc R
C10A C 1.0893(3) 0.1574(4) -0.0968(3) 0.0624(11) Uani 1 1 d .
H10A H 1.1235 0.1264 -0.0605 0.075 Uiso 1 1 calc R
C11A C 0.93953(17) 0.27623(15) 0.15022(13) 0.0174(4) Uani 1 1 d .
C12A C 0.88656(16) 0.31395(15) 0.23834(12) 0.0157(3) Uani 1 1 d .
C13A C 0.98657(17) 0.38410(16) 0.30600(13) 0.0199(4) Uani 1 1 d .
H13A H 0.9794 0.4211 0.3696 0.024 Uiso 1 1 calc R
C14A C 1.09705(18) 0.38840(18) 0.26148(14) 0.0247(4) Uani 1 1 d .
H14A H 1.1765 0.4282 0.2903 0.030 Uiso 1 1 calc R
C15A C 1.06840(18) 0.32298(17) 0.16628(14) 0.0219(4) Uani 1 1 d .
H15A H 1.1257 0.3121 0.1207 0.026 Uiso 1 1 calc R
C16A C 1.0026(2) 0.0931(2) 0.21278(16) 0.0293(5) Uani 1 1 d .
H16A H 0.9604 0.0443 0.1556 0.035 Uiso 1 1 calc R
C17A C 0.9516(2) 0.12479(19) 0.30005(15) 0.0255(4) Uani 1 1 d .
H17A H 0.8692 0.1003 0.3116 0.031 Uiso 1 1 calc R
C18A C 1.0456(2) 0.1998(2) 0.36738(15) 0.0267(5) Uani 1 1 d .
H18A H 1.0367 0.2341 0.4314 0.032 Uiso 1 1 calc R
C19A C 1.1553(2) 0.2140(2) 0.32161(17) 0.0305(5) Uani 1 1 d .
H19A H 1.2324 0.2594 0.3496 0.037 Uiso 1 1 calc R
C20A C 1.1286(2) 0.1481(2) 0.22676(17) 0.0321(5) Uani 1 1 d .
H20A H 1.1852 0.1416 0.1803 0.039 Uiso 1 1 calc R
C21A C 0.82431(18) 0.38450(15) 0.05263(13) 0.0184(4) Uani 1 1 d .
H21A H 0.8849 0.4109 0.1098 0.022 Uiso 1 1 calc R
C22A C 0.8742(2) 0.44405(17) -0.01145(15) 0.0259(4) Uani 1 1 d .
H22D H 0.8267 0.4126 -0.0734 0.039 Uiso 1 1 calc R
H22E H 0.9608 0.4448 -0.0187 0.039 Uiso 1 1 calc R
H22F H 0.8672 0.5128 0.0168 0.039 Uiso 1 1 calc R
C23A C 0.57931(19) 0.37611(17) -0.01403(13) 0.0211(4) Uani 1 1 d .
C24A C 0.4895(2) 0.28499(17) -0.04858(14) 0.0240(4) Uani 1 1 d .
H24A H 0.4790 0.2393 -0.0153 0.029 Uiso 1 1 calc R
C25A C 0.4155(2) 0.2610(2) -0.13143(16) 0.0336(5) Uani 1 1 d .
H25A H 0.3542 0.1993 -0.1544 0.040 Uiso 1 1 calc R
C26A C 0.4308(3) 0.3266(3) -0.18037(16) 0.0398(7) Uani 1 1 d .
H26A H 0.3791 0.3102 -0.2364 0.048 Uiso 1 1 calc R
C27A C 0.5208(3) 0.4160(2) -0.14842(17) 0.0375(6) Uani 1 1 d .
H27A H 0.5320 0.4602 -0.1832 0.045 Uiso 1 1 calc R
C28A C 0.5956(2) 0.4415(2) -0.06499(16) 0.0285(5) Uani 1 1 d .
H28A H 0.6573 0.5031 -0.0430 0.034 Uiso 1 1 calc R
C29A C 0.7088(2) 0.53991(16) 0.15425(14) 0.0226(4) Uani 1 1 d .
C30A C 0.6259(2) 0.59296(18) 0.14209(18) 0.0315(5) Uani 1 1 d .
H30A H 0.5507 0.5585 0.1034 0.038 Uiso 1 1 calc R
C31A C 0.6537(3) 0.6964(2) 0.1866(2) 0.0381(6) Uani 1 1 d .
H31A H 0.5982 0.7324 0.1770 0.046 Uiso 1 1 calc R
C32A C 0.7619(3) 0.74670(19) 0.24476(17) 0.0374(6) Uani 1 1 d .
H32A H 0.7807 0.8172 0.2747 0.045 Uiso 1 1 calc R
C33A C 0.8426(3) 0.69427(19) 0.25927(17) 0.0369(6) Uani 1 1 d .
H33A H 0.9161 0.7288 0.3001 0.044 Uiso 1 1 calc R
C34A C 0.8165(2) 0.59085(18) 0.21417(15) 0.0308(5) Uani 1 1 d .
H34A H 0.8721 0.5552 0.2244 0.037 Uiso 1 1 calc R
C35A C 0.67606(17) 0.15931(15) 0.25547(13) 0.0168(3) Uani 1 1 d .
C36A C 0.6295(2) 0.13072(17) 0.33026(15) 0.0250(4) Uani 1 1 d .
H36A H 0.6223 0.1802 0.3879 0.030 Uiso 1 1 calc R
C37A C 0.5934(2) 0.03017(19) 0.32069(19) 0.0330(5) Uani 1 1 d .
H37A H 0.5620 0.0112 0.3719 0.040 Uiso 1 1 calc R
C38A C 0.6031(2) -0.04193(19) 0.2375(2) 0.0364(6) Uani 1 1 d .
H38A H 0.5797 -0.1105 0.2318 0.044 Uiso 1 1 calc R
C39A C 0.6465(2) -0.01543(18) 0.16239(19) 0.0330(5) Uani 1 1 d .
H39A H 0.6524 -0.0656 0.1049 0.040 Uiso 1 1 calc R
C40A C 0.68198(19) 0.08536(16) 0.17079(15) 0.0248(4) Uani 1 1 d .
H40A H 0.7103 0.1035 0.1184 0.030 Uiso 1 1 calc R
C41A C 0.74465(17) 0.36181(15) 0.39022(12) 0.0159(3) Uani 1 1 d .
C42A C 0.69391(18) 0.44268(16) 0.42391(14) 0.0199(4) Uani 1 1 d .
H42A H 0.6527 0.4623 0.3810 0.024 Uiso 1 1 calc R
C43A C 0.7032(2) 0.49539(18) 0.52064(15) 0.0260(4) Uani 1 1 d .
H43A H 0.6670 0.5498 0.5433 0.031 Uiso 1 1 calc R
C44A C 0.7653(2) 0.46832(18) 0.58349(14) 0.0264(5) Uani 1 1 d .
H44A H 0.7707 0.5037 0.6493 0.032 Uiso 1 1 calc R
C45A C 0.8196(2) 0.38945(19) 0.55024(14) 0.0257(4) Uani 1 1 d .
H45A H 0.8642 0.3723 0.5932 0.031 Uiso 1 1 calc R
C46A C 0.80886(18) 0.33562(17) 0.45418(13) 0.0203(4) Uani 1 1 d .
H46A H 0.8450 0.2811 0.4318 0.024 Uiso 1 1 calc R
C1S C 0.7397(3) 0.0603(3) 0.5679(2) 0.0502(8) Uani 1 1 d .
C2S C 0.6948(4) 0.1460(3) 0.5898(3) 0.0691(13) Uani 1 1 d .
H2S H 0.7226 0.1932 0.5592 0.083 Uiso 1 1 calc R
C3S C 0.6113(4) 0.1622(3) 0.6552(3) 0.0718(14) Uani 1 1 d .
H3S H 0.5830 0.2210 0.6701 0.086 Uiso 1 1 calc R
C4S C 0.5687(3) 0.0945(3) 0.6986(2) 0.0572(10) Uani 1 1 d .
H4S H 0.5091 0.1052 0.7424 0.069 Uiso 1 1 calc R
C5S C 0.6106(3) 0.0129(3) 0.6797(2) 0.0482(8) Uani 1 1 d .
H5S H 0.5814 -0.0336 0.7109 0.058 Uiso 1 1 calc R
C6S C 0.6960(3) -0.0044(2) 0.61512(19) 0.0414(6) Uani 1 1 d .
H6S H 0.7251 -0.0625 0.6032 0.050 Uiso 1 1 calc R
C7S C 0.8317(4) 0.0414(7) 0.4974(4) 0.118(3) Uani 1 1 d .
H7S1 H 0.8222 -0.0307 0.4689 0.177 Uiso 1 1 calc R
H7S2 H 0.9150 0.0742 0.5290 0.177 Uiso 1 1 calc R
H7S3 H 0.8180 0.0685 0.4481 0.177 Uiso 1 1 calc R
C1T C 0.3095(3) 0.8571(2) 0.37378(16) 0.0335(5) Uani 1 1 d .
C2T C 0.3620(2) 0.9373(2) 0.45402(18) 0.0330(5) Uani 1 1 d .
H2T H 0.4157 0.9294 0.4981 0.040 Uiso 1 1 calc R
C3T C 0.3370(3) 1.0295(2) 0.4709(2) 0.0449(7) Uani 1 1 d .
H3T H 0.3720 1.0838 0.5270 0.054 Uiso 1 1 calc R
C4T C 0.2613(3) 1.0418(2) 0.4058(2) 0.0460(7) Uani 1 1 d .
H4T H 0.2467 1.1054 0.4162 0.055 Uiso 1 1 calc R
C5T C 0.2067(3) 0.9623(2) 0.32592(17) 0.0378(6) Uani 1 1 d .
H5T H 0.1527 0.9703 0.2821 0.045 Uiso 1 1 calc R
C6T C 0.2313(3) 0.8714(2) 0.31032(16) 0.0357(6) Uani 1 1 d .
H6T H 0.1941 0.8168 0.2550 0.043 Uiso 1 1 calc R
C7T C 0.3345(5) 0.7573(3) 0.3560(2) 0.0669(12) Uani 1 1 d .
H7T1 H 0.4018 0.7640 0.4013 0.100 Uiso 1 1 calc R
H7T2 H 0.3578 0.7323 0.2918 0.100 Uiso 1 1 calc R
H7T3 H 0.2604 0.7101 0.3634 0.100 Uiso 1 1 calc R
O1W O 0.6767(3) 0.8567(2) 0.80038(19) 0.0423(10) Uani 0.731(8) 1 d P

loop_
_atom_site_aniso_label
_atom_site_aniso_U_11
_atom_site_aniso_U_22
_atom_site_aniso_U_33
_atom_site_aniso_U_23
_atom_site_aniso_U_13
_atom_site_aniso_U_12
Pd1 0.01580(6) 0.01539(7) 0.01203(5) 0.00057(5) 0.00022(4) 0.00534(5)
Pd1A 0.01481(6) 0.01324(7) 0.01356(6) 0.00339(5) -0.00064(4) 0.00421(5)
Cl1 0.0221(2) 0.0306(3) 0.0198(2) 0.00309(18) 0.00287(16) 0.01444(19)
Cl2 0.01820(19) 0.0290(3) 0.01653(19) 0.00014(17) -0.00310(15) 0.00397(18)
Cl1A 0.0217(2) 0.0292(3) 0.0218(2) 0.00839(18) -0.00109(16) 0.01266(19)
Cl2A 0.01752(19) 0.0270(3) 0.0256(2) 0.01217(18) 0.00521(16) 0.00626(17)
Fe1 0.02093(13) 0.03108(17) 0.01972(13) 0.01303(12) 0.00177(10) 0.01065(12)
Fe2 0.01823(12) 0.01942(14) 0.01936(12) 0.00487(10) 0.00654(9) 0.00655(10)
Fe1A 0.02357(13) 0.02607(16) 0.01261(11) 0.00093(10) 0.00434(10) 0.00226(11)
Fe2A 0.01545(11) 0.02752(16) 0.01469(11) 0.00534(10) 0.00141(9) 0.00884(11)
P1 0.0202(2) 0.0156(2) 0.01174(19) 0.00069(16) 0.00039(15) 0.00536(18)
P2 0.01636(19) 0.0127(2) 0.01198(18) 0.00199(15) 0.00053(15) 0.00404(16)
P1A 0.0231(2) 0.0125(2) 0.0142(2) 0.00393(16) -0.00134(16) 0.00324(18)
P2A 0.01443(19) 0.0130(2) 0.01149(18) 0.00220(15) 0.00094(14) 0.00450(16)
C1 0.0182(8) 0.0224(10) 0.0148(8) 0.0066(7) 0.0019(6) 0.0073(7)
C2 0.0181(8) 0.0231(10) 0.0136(7) 0.0057(7) 0.0014(6) 0.0081(7)
C3 0.0207(9) 0.0280(11) 0.0185(8) 0.0103(8) 0.0031(7) 0.0087(8)
C4 0.0230(9) 0.0261(11) 0.0235(9) 0.0123(8) 0.0038(7) 0.0078(8)
C5 0.0229(9) 0.0210(10) 0.0204(8) 0.0079(7) 0.0039(7) 0.0088(8)
C6 0.0290(11) 0.0491(18) 0.0463(15) 0.0244(13) -0.0127(10) 0.0052(11)
C7 0.0447(14) 0.0583(19) 0.0260(11) 0.0139(11) -0.0107(10) 0.0228(13)
C8 0.0353(12) 0.0584(18) 0.0279(11) 0.0261(11) 0.0053(9) 0.0230(12)
C9 0.0332(11) 0.0475(16) 0.0344(12) 0.0242(11) 0.0033(9) 0.0207(11)
C10 0.0238(10) 0.067(2) 0.0401(13) 0.0344(13) 0.0057(9) 0.0196(11)
C11 0.0163(8) 0.0187(9) 0.0149(7) 0.0048(6) 0.0020(6) 0.0066(7)
C12 0.0168(8) 0.0148(9) 0.0132(7) 0.0023(6) 0.0007(6) 0.0038(7)
C13 0.0199(8) 0.0178(10) 0.0170(8) 0.0038(7) 0.0006(6) 0.0022(7)
C14 0.0197(9) 0.0236(11) 0.0213(9) 0.0061(8) 0.0018(7) 0.0024(8)
C15 0.0177(8) 0.0265(11) 0.0200(9) 0.0079(8) 0.0009(6) 0.0061(7)
C16 0.0271(10) 0.0209(11) 0.0237(9) 0.0015(8) 0.0060(7) 0.0099(8)
C17 0.0636(17) 0.0275(13) 0.0195(10) 0.0039(9) 0.0120(10) 0.0261(12)
C18 0.076(2) 0.0323(15) 0.0475(16) 0.0094(12) 0.0468(17) 0.0147(15)
C19 0.0225(11) 0.0386(17) 0.080(2) -0.0141(15) 0.0191(13) 0.0107(11)
C20 0.0342(12) 0.0271(13) 0.0370(12) 0.0034(9) 0.0014(9) 0.0195(10)
C21 0.0188(8) 0.0205(10) 0.0145(7) 0.0022(7) -0.0001(6) 0.0045(7)
C22 0.0236(9) 0.0307(12) 0.0163(8) 0.0007(8) -0.0037(7) 0.0075(8)
C23 0.0205(8) 0.0191(10) 0.0162(8) 0.0036(7) 0.0010(6) 0.0094(7)
C24 0.0267(9) 0.0212(11) 0.0227(9) 0.0064(8) 0.0024(7) 0.0093(8)
C25 0.0310(11) 0.0269(12) 0.0342(11) 0.0144(9) 0.0080(9) 0.0091(9)
C26 0.0339(11) 0.0408(14) 0.0279(10) 0.0179(10) 0.0138(9) 0.0212(10)
C27 0.0350(11) 0.0344(13) 0.0168(8) 0.0068(8) 0.0060(8) 0.0223(10)
C28 0.0236(9) 0.0231(11) 0.0165(8) 0.0023(7) 0.0008(7) 0.0104(8)
C29 0.0333(10) 0.0159(9) 0.0127(7) 0.0020(6) -0.0018(7) 0.0025(8)
C30 0.0353(11) 0.0203(11) 0.0255(10) 0.0040(8) -0.0037(8) 0.0074(9)
C31 0.0543(15) 0.0184(11) 0.0287(11) 0.0027(8) -0.0115(10) 0.0093(10)
C32 0.0674(18) 0.0183(11) 0.0245(11) 0.0065(8) -0.0147(11) 0.0004(12)
C33 0.0546(15) 0.0285(13) 0.0255(11) 0.0129(9) -0.0015(10) -0.0060(11)
C34 0.0440(13) 0.0273(12) 0.0187(9) 0.0070(8) 0.0046(8) 0.0023(10)
C35 0.0202(8) 0.0126(9) 0.0150(7) 0.0014(6) -0.0006(6) 0.0042(7)
C36 0.0266(9) 0.0165(10) 0.0154(8) 0.0029(7) -0.0005(7) 0.0036(7)
C37 0.0349(11) 0.0171(10) 0.0186(9) -0.0023(7) -0.0036(8) 0.0050(8)
C38 0.0371(11) 0.0152(10) 0.0286(10) 0.0016(8) -0.0061(9) 0.0019(9)
C39 0.0331(11) 0.0169(10) 0.0264(10) 0.0079(8) -0.0028(8) 0.0005(8)
C40 0.0235(9) 0.0194(10) 0.0175(8) 0.0054(7) -0.0012(7) 0.0033(7)
C41 0.0193(8) 0.0150(9) 0.0156(8) 0.0037(6) -0.0009(6) 0.0027(7)
C42 0.0234(9) 0.0196(10) 0.0235(9) 0.0075(7) 0.0004(7) 0.0064(8)
C43 0.0351(11) 0.0224(11) 0.0316(11) 0.0117(9) 0.0000(9) 0.0112(9)
C44 0.0385(12) 0.0227(11) 0.0271(10) 0.0142(8) -0.0004(8) 0.0068(9)
C45 0.0297(10) 0.0237(11) 0.0203(9) 0.0090(8) 0.0012(7) 0.0024(8)
C46 0.0232(9) 0.0176(10) 0.0158(8) 0.0042(7) 0.0016(6) 0.0059(7)
C1A 0.0174(8) 0.0194(10) 0.0133(7) 0.0038(6) 0.0024(6) 0.0055(7)
C2A 0.0195(8) 0.0188(10) 0.0128(7) 0.0044(7) 0.0010(6) 0.0030(7)
C3A 0.0231(9) 0.0212(10) 0.0140(8) 0.0026(7) -0.0023(6) 0.0018(7)
C4A 0.0264(9) 0.0201(10) 0.0156(8) 0.0007(7) 0.0021(7) 0.0037(8)
C5A 0.0249(9) 0.0191(10) 0.0172(8) 0.0025(7) 0.0038(7) 0.0083(8)
C6A 0.0371(14) 0.080(2) 0.0253(12) 0.0043(13) 0.0152(10) -0.0126(14)
C7A 0.096(3) 0.0357(16) 0.075(2) 0.0264(16) 0.067(2) 0.0199(17)
C8A 0.0428(13) 0.0498(16) 0.0171(9) 0.0104(10) 0.0093(9) 0.0122(12)
C9A 0.0611(18) 0.0454(17) 0.0414(15) 0.0148(13) 0.0330(14) 0.0244(14)
C10A 0.0416(16) 0.108(4) 0.0537(19) 0.040(2) 0.0240(14) 0.0303(19)
C11A 0.0175(8) 0.0188(10) 0.0150(8) 0.0034(6) 0.0009(6) 0.0065(7)
C12A 0.0156(7) 0.0162(9) 0.0128(7) 0.0025(6) 0.0017(6) 0.0032(6)
C13A 0.0184(8) 0.0220(10) 0.0143(8) 0.0020(7) -0.0010(6) 0.0023(7)
C14A 0.0178(8) 0.0307(12) 0.0201(9) 0.0058(8) 0.0004(7) 0.0002(8)
C15A 0.0163(8) 0.0285(11) 0.0188(8) 0.0063(8) 0.0035(6) 0.0044(8)
C16A 0.0358(11) 0.0314(13) 0.0253(10) 0.0069(9) 0.0016(8) 0.0210(10)
C17A 0.0242(9) 0.0307(12) 0.0270(10) 0.0124(9) 0.0005(8) 0.0136(9)
C18A 0.0241(9) 0.0397(14) 0.0216(9) 0.0115(9) 0.0018(7) 0.0165(9)
C19A 0.0203(9) 0.0457(15) 0.0307(11) 0.0150(10) 0.0005(8) 0.0156(9)
C20A 0.0296(11) 0.0484(16) 0.0282(11) 0.0145(10) 0.0085(8) 0.0258(11)
C21A 0.0227(8) 0.0131(9) 0.0166(8) 0.0047(6) -0.0003(6) 0.0005(7)
C22A 0.0305(10) 0.0213(11) 0.0264(10) 0.0116(8) 0.0037(8) 0.0027(8)
C23A 0.0281(9) 0.0221(10) 0.0154(8) 0.0064(7) 0.0004(7) 0.0109(8)
C24A 0.0274(10) 0.0231(11) 0.0189(8) 0.0023(7) -0.0017(7) 0.0093(8)
C25A 0.0296(11) 0.0437(15) 0.0205(9) -0.0021(9) -0.0047(8) 0.0154(10)
C26A 0.0389(13) 0.067(2) 0.0188(10) 0.0099(11) -0.0024(9) 0.0298(13)
C27A 0.0537(15) 0.0530(18) 0.0243(10) 0.0219(11) 0.0093(10) 0.0350(14)
C28A 0.0356(11) 0.0337(13) 0.0239(10) 0.0152(9) 0.0055(8) 0.0159(10)
C29A 0.0351(11) 0.0125(9) 0.0191(8) 0.0047(7) 0.0038(7) 0.0050(8)
C30A 0.0342(11) 0.0204(11) 0.0357(12) 0.0048(9) 0.0036(9) 0.0064(9)
C31A 0.0509(15) 0.0194(12) 0.0417(14) 0.0045(10) 0.0076(11) 0.0130(11)
C32A 0.0648(17) 0.0160(11) 0.0268(11) 0.0031(8) 0.0078(11) 0.0080(11)
C33A 0.0550(15) 0.0209(12) 0.0231(10) 0.0008(8) -0.0080(10) -0.0013(11)
C34A 0.0478(13) 0.0190(11) 0.0221(9) 0.0046(8) -0.0074(9) 0.0064(10)
C35A 0.0172(8) 0.0127(9) 0.0198(8) 0.0034(6) 0.0001(6) 0.0056(6)
C36A 0.0304(10) 0.0200(11) 0.0248(9) 0.0091(8) 0.0038(8) 0.0048(8)
C37A 0.0369(12) 0.0242(12) 0.0436(13) 0.0203(10) 0.0041(10) 0.0061(10)
C38A 0.0334(12) 0.0170(11) 0.0601(16) 0.0148(11) 0.0022(11) 0.0070(9)
C39A 0.0319(11) 0.0164(11) 0.0403(13) -0.0028(9) 0.0041(9) 0.0052(9)
C40A 0.0231(9) 0.0190(10) 0.0240(9) -0.0017(8) 0.0048(7) 0.0032(8)
C41A 0.0171(8) 0.0161(9) 0.0128(7) 0.0025(6) 0.0018(6) 0.0049(7)
C42A 0.0195(8) 0.0204(10) 0.0183(8) 0.0028(7) 0.0009(6) 0.0080(7)
C43A 0.0269(10) 0.0252(11) 0.0201(9) -0.0027(8) 0.0035(7) 0.0109(8)
C44A 0.0286(10) 0.0292(12) 0.0139(8) -0.0020(7) 0.0016(7) 0.0071(9)
C45A 0.0274(10) 0.0338(13) 0.0142(8) 0.0051(8) -0.0004(7) 0.0097(9)
C46A 0.0221(9) 0.0230(10) 0.0156(8) 0.0039(7) 0.0020(6) 0.0094(7)
C1S 0.0402(14) 0.084(3) 0.0390(14) 0.0352(16) -0.0002(11) 0.0195(15)
C2S 0.062(2) 0.063(3) 0.095(3) 0.061(2) -0.033(2) -0.0071(19)
C3S 0.073(3) 0.041(2) 0.081(3) -0.0154(19) -0.034(2) 0.0307(19)
C4S 0.0523(18) 0.072(3) 0.0298(13) -0.0072(14) -0.0098(12) 0.0196(17)
C5S 0.0464(15) 0.0547(19) 0.0322(13) 0.0151(13) -0.0112(11) -0.0068(14)
C6S 0.0574(17) 0.0307(15) 0.0337(13) 0.0062(10) -0.0151(12) 0.0150(13)
C7S 0.066(3) 0.272(9) 0.073(3) 0.106(4) 0.031(2) 0.081(4)
C1T 0.0509(14) 0.0367(14) 0.0218(10) 0.0123(9) 0.0089(9) 0.0241(12)
C2T 0.0320(11) 0.0389(14) 0.0317(11) 0.0182(10) 0.0004(9) 0.0075(10)
C3T 0.0640(18) 0.0249(13) 0.0383(14) 0.0083(11) -0.0199(13) 0.0029(13)
C4T 0.071(2) 0.0302(15) 0.0356(13) 0.0058(11) -0.0118(13) 0.0193(14)
C5T 0.0595(16) 0.0359(15) 0.0227(10) 0.0101(9) -0.0029(10) 0.0214(12)
C6T 0.0585(16) 0.0312(13) 0.0184(9) 0.0043(9) 0.0008(9) 0.0195(12)
C7T 0.124(4) 0.066(3) 0.0289(13) 0.0075(14) 0.0014(17) 0.070(3)
O1W 0.0500(17) 0.0309(16) 0.0391(15) 0.0111(11) -0.0041(11) -0.0002(12)

loop_
_atom_type_symbol
_atom_type_description
_atom_type_scat_dispersion_real
_atom_type_scat_dispersion_imag
_atom_type_scat_source
C C 0.0033 0.0016 'International Tables Vol C Tables 4.2.6.8 and 6.1.1.4'
H H 0.0000 0.0000 'International Tables Vol C Tables 4.2.6.8 and 6.1.1.4'
P P 0.1023 0.0942 'International Tables Vol C Tables 4.2.6.8 and 6.1.1.4'
Cl Cl 0.1484 0.1585 'International Tables Vol C Tables 4.2.6.8 and 6.1.1.4'
Fe Fe 0.3463 0.8444 'International Tables Vol C Tables 4.2.6.8 and 6.1.1.4'
Pd Pd -0.9988 1.0072 'International Tables Vol C Tables 4.2.6.8 and 6.1.1.4'
O O 0.0106 0.0060 'International Tables Vol C Tables 4.2.6.8 and 6.1.1.4'

loop_
_geom_angle_atom_site_label_1
_geom_angle_atom_site_label_2
_geom_angle_atom_site_label_3
_geom_angle
P1 Pd1 P2 104.093(18)
P1 Pd1 Cl2 174.58(2)
P2 Pd1 Cl2 81.153(17)
P1 Pd1 Cl1 86.357(18)
P2 Pd1 Cl1 167.856(18)
Cl2 Pd1 Cl1 88.283(18)
P1A Pd1A P2A 104.419(18)
P1A Pd1A Cl2A 173.12(2)
P2A Pd1A Cl2A 82.154(17)
P1A Pd1A Cl1A 85.707(19)
P2A Pd1A Cl1A 168.218(17)
Cl2A Pd1A Cl1A 87.544(18)
C4 Fe1 C5 41.22(8)
C4 Fe1 C9 108.60(11)
C5 Fe1 C9 108.45(10)
C4 Fe1 C10 138.18(12)
C5 Fe1 C10 111.09(10)
C9 Fe1 C10 40.51(11)
C4 Fe1 C3 40.82(9)
C5 Fe1 C3 69.05(8)
C9 Fe1 C3 137.69(10)
C10 Fe1 C3 178.21(10)
C4 Fe1 C8 108.01(10)
C5 Fe1 C8 135.31(11)
C9 Fe1 C8 40.47(10)
C10 Fe1 C8 68.07(10)
C3 Fe1 C8 110.51(9)
C4 Fe1 C7 136.45(11)
C5 Fe1 C7 175.40(11)
C9 Fe1 C7 67.83(12)
C10 Fe1 C7 68.08(12)
C3 Fe1 C7 111.63(10)
C8 Fe1 C7 40.09(13)
C4 Fe1 C6 175.98(10)
C5 Fe1 C6 141.36(10)
C9 Fe1 C6 68.11(12)
C10 Fe1 C6 40.51(13)
C3 Fe1 C6 140.33(11)
C8 Fe1 C6 68.01(11)
C7 Fe1 C6 40.65(12)
C4 Fe1 C1 68.60(8)
C5 Fe1 C1 40.62(8)
C9 Fe1 C1 137.64(9)
C10 Fe1 C1 112.74(9)
C3 Fe1 C1 68.60(8)
C8 Fe1 C1 175.92(11)
C7 Fe1 C1 143.98(11)
C6 Fe1 C1 115.35(10)
C4 Fe1 C2 68.51(9)
C5 Fe1 C2 68.60(8)
C9 Fe1 C2 176.85(10)
C10 Fe1 C2 141.06(10)
C3 Fe1 C2 40.73(8)
C8 Fe1 C2 141.00(9)
C7 Fe1 C2 115.06(10)
C6 Fe1 C2 114.84(10)
C1 Fe1 C2 40.62(7)
C11 Fe2 C19 138.18(14)
C11 Fe2 C20 109.70(10)
C19 Fe2 C20 41.07(13)
C11 Fe2 C15 41.11(7)
C19 Fe2 C15 107.77(13)
C20 Fe2 C15 105.36(10)
C11 Fe2 C12 41.79(7)
C19 Fe2 C12 174.87(10)
C20 Fe2 C12 143.09(10)
C15 Fe2 C12 69.18(8)
C11 Fe2 C16 111.06(8)
C19 Fe2 C16 67.83(11)
C20 Fe2 C16 40.26(10)
C15 Fe2 C16 134.23(9)
C12 Fe2 C16 117.29(8)
C11 Fe2 C18 178.07(12)
C19 Fe2 C18 40.33(16)
C20 Fe2 C18 68.38(13)
C15 Fe2 C18 138.96(13)
C12 Fe2 C18 139.85(13)
C16 Fe2 C18 67.49(10)
C11 Fe2 C14 68.94(8)
C19 Fe2 C14 106.18(10)
C20 Fe2 C14 131.27(10)
C15 Fe2 C14 40.35(8)
C12 Fe2 C14 68.78(8)
C16 Fe2 C14 171.47(9)
C18 Fe2 C14 112.29(11)
C11 Fe2 C13 69.21(8)
C19 Fe2 C13 134.31(12)
C20 Fe2 C13 171.42(9)
C15 Fe2 C13 67.97(9)
C12 Fe2 C13 41.02(7)
C16 Fe2 C13 148.32(9)
C18 Fe2 C13 112.71(11)
C14 Fe2 C13 40.16(8)
C11 Fe2 C17 139.81(10)
C19 Fe2 C17 67.19(13)
C20 Fe2 C17 67.55(11)
C15 Fe2 C17 172.91(10)
C12 Fe2 C17 116.22(10)
C16 Fe2 C17 39.91(10)
C18 Fe2 C17 39.75(13)
C14 Fe2 C17 144.66(10)
C13 Fe2 C17 119.10(9)
C4A Fe1A C5A 41.26(8)
C4A Fe1A C7A 145.22(16)
C5A Fe1A C7A 172.69(16)
C4A Fe1A C8A 109.67(10)
C5A Fe1A C8A 139.95(10)
C7A Fe1A C8A 41.68(14)
C4A Fe1A C3A 40.97(9)
C5A Fe1A C3A 69.25(9)
C7A Fe1A C3A 117.90(15)
C8A Fe1A C3A 107.83(10)
C4A Fe1A C9A 103.83(12)
C5A Fe1A C9A 109.49(11)
C7A Fe1A C9A 67.63(13)
C8A Fe1A C9A 40.26(13)
C3A Fe1A C9A 129.98(12)
C4A Fe1A C6A 165.36(15)
C5A Fe1A C6A 131.45(13)
C7A Fe1A C6A 41.31(18)
C8A Fe1A C6A 68.14(11)
C3A Fe1A C6A 153.54(15)
C9A Fe1A C6A 64.71(14)
C4A Fe1A C10A 126.79(15)
C5A Fe1A C10A 105.22(13)
C7A Fe1A C10A 68.20(17)
C8A Fe1A C10A 67.75(13)
C3A Fe1A C10A 166.21(15)
C9A Fe1A C10A 38.53(15)
C6A Fe1A C10A 38.58(17)
C4A Fe1A C1A 68.73(7)
C5A Fe1A C1A 40.92(8)
C7A Fe1A C1A 138.19(12)
C8A Fe1A C1A 176.09(10)
C3A Fe1A C1A 68.55(7)
C9A Fe1A C1A 143.21(11)
C6A Fe1A C1A 114.35(9)
C10A Fe1A C1A 116.12(11)
C4A Fe1A C2A 68.54(8)
C5A Fe1A C2A 68.75(8)
C7A Fe1A C2A 115.23(12)
C8A Fe1A C2A 135.72(10)
C3A Fe1A C2A 40.63(7)
C9A Fe1A C2A 170.61(12)
C6A Fe1A C2A 123.72(12)
C10A Fe1A C2A 150.58(13)
C1A Fe1A C2A 40.49(8)
C15A Fe2A C19A 117.69(9)
C15A Fe2A C20A 103.26(9)
C19A Fe2A C20A 40.55(10)
C15A Fe2A C11A 40.85(7)
C19A Fe2A C11A 155.23(8)
C20A Fe2A C11A 121.47(9)
C15A Fe2A C14A 40.66(8)
C19A Fe2A C14A 102.23(10)
C20A Fe2A C14A 117.25(10)
C11A Fe2A C14A 68.94(8)
C15A Fe2A C12A 69.18(8)
C19A Fe2A C12A 158.54(9)
C20A Fe2A C12A 160.90(8)
C11A Fe2A C12A 41.61(7)
C14A Fe2A C12A 69.10(8)
C15A Fe2A C18A 155.07(9)
C19A Fe2A C18A 40.71(9)
C20A Fe2A C18A 68.10(9)
C11A Fe2A C18A 163.31(8)
C14A Fe2A C18A 120.83(9)
C12A Fe2A C18A 125.89(8)
C15A Fe2A C13A 68.31(8)
C19A Fe2A C13A 119.81(9)
C20A Fe2A C13A 153.86(9)
C11A Fe2A C13A 69.16(8)
C14A Fe2A C13A 40.42(8)
C12A Fe2A C13A 41.21(7)
C18A Fe2A C13A 108.64(9)
C15A Fe2A C16A 121.28(9)
C19A Fe2A C16A 68.47(10)
C20A Fe2A C16A 40.63(10)
C11A Fe2A C16A 109.22(9)
C14A Fe2A C16A 154.67(9)
C12A Fe2A C16A 127.35(9)
C18A Fe2A C16A 68.20(10)
C13A Fe2A C16A 164.44(9)
C15A Fe2A C17A 159.63(9)
C19A Fe2A C17A 68.27(10)
C20A Fe2A C17A 67.89(10)
C11A Fe2A C17A 126.94(8)
C14A Fe2A C17A 159.69(9)
C12A Fe2A C17A 112.96(8)
C18A Fe2A C17A 40.52(9)
C13A Fe2A C17A 127.57(8)
C16A Fe2A C17A 40.28(9)
C29 P1 C23 105.52(9)
C29 P1 C21 104.39(10)
C23 P1 C21 102.97(9)
C29 P1 Pd1 106.73(7)
C23 P1 Pd1 115.01(6)
C21 P1 Pd1 120.85(6)
C12 P2 C41 100.79(9)
C12 P2 C35 105.95(9)
C41 P2 C35 110.78(9)
C12 P2 Pd1 125.36(6)
C41 P2 Pd1 107.42(7)
C35 P2 Pd1 106.20(6)
C29A P1A C23A 106.24(10)
C29A P1A C21A 103.70(9)
C23A P1A C21A 103.14(9)
C29A P1A Pd1A 107.23(7)
C23A P1A Pd1A 112.89(7)
C21A P1A Pd1A 122.34(7)
C12A P2A C41A 100.85(8)
C12A P2A C35A 107.45(9)
C41A P2A C35A 105.48(9)
C12A P2A Pd1A 124.05(7)
C41A P2A Pd1A 107.74(7)
C35A P2A Pd1A 109.60(6)
C5 C1 C2 108.37(17)
C5 C1 C11 131.85(18)
C2 C1 C11 119.73(19)
C5 C1 Fe1 68.93(11)
C2 C1 Fe1 70.14(11)
C11 C1 Fe1 128.35(13)
C1 C2 C3 107.67(18)
C1 C2 C21 121.99(17)
C3 C2 C21 130.25(18)
C1 C2 Fe1 69.24(11)
C3 C2 Fe1 68.84(12)
C21 C2 Fe1 129.96(13)
C4 C3 C2 107.81(17)
C4 C3 Fe1 68.86(12)
C2 C3 Fe1 70.42(11)
C4 C3 H3 126.1
C2 C3 H3 126.1
Fe1 C3 H3 126.2
C3 C4 C5 108.49(19)
C3 C4 Fe1 70.32(12)
C5 C4 Fe1 69.70(12)
C3 C4 H4 125.8
C5 C4 H4 125.8
Fe1 C4 H4 125.8
C1 C5 C4 107.66(18)
C1 C5 Fe1 70.45(11)
C4 C5 Fe1 69.08(12)
C1 C5 H5 126.2
C4 C5 H5 126.2
Fe1 C5 H5 125.9
C10 C6 C7 107.4(3)
C10 C6 Fe1 69.35(15)
C7 C6 Fe1 69.61(15)
C10 C6 H6 126.3
C7 C6 H6 126.3
Fe1 C6 H6 126.3
C8 C7 C6 108.3(3)
C8 C7 Fe1 69.89(15)
C6 C7 Fe1 69.74(14)
C8 C7 H7 125.9
C6 C7 H7 125.9
Fe1 C7 H7 126.1
C7 C8 C9 108.1(2)
C7 C8 Fe1 70.02(14)
C9 C8 Fe1 69.48(13)
C7 C8 H8 125.9
C9 C8 H8 125.9
Fe1 C8 H8 126.1
C10 C9 C8 108.1(3)
C10 C9 Fe1 69.76(15)
C8 C9 Fe1 70.05(15)
C10 C9 H9 126.0
C8 C9 H9 126.0
Fe1 C9 H9 125.8
C9 C10 C6 108.1(2)
C9 C10 Fe1 69.73(14)
C6 C10 Fe1 70.13(15)
C9 C10 H10 125.9
C6 C10 H10 125.9
Fe1 C10 H10 125.8
C15 C11 C12 107.36(17)
C15 C11 C1 126.66(17)
C12 C11 C1 124.68(16)
C15 C11 Fe2 70.04(11)
C12 C11 Fe2 69.92(10)
C1 C11 Fe2 135.42(15)
C13 C12 C11 106.72(16)
C13 C12 P2 125.64(15)
C11 C12 P2 127.52(14)
C13 C12 Fe2 69.99(11)
C11 C12 Fe2 68.28(10)
P2 C12 Fe2 129.73(10)
C14 C13 C12 108.76(18)
C14 C13 Fe2 69.92(13)
C12 C13 Fe2 68.99(11)
C14 C13 H13 125.6
C12 C13 H13 125.6
Fe2 C13 H13 127.1
C15 C14 C13 108.25(17)
C15 C14 Fe2 69.08(12)
C13 C14 Fe2 69.93(12)
C15 C14 H14 125.9
C13 C14 H14 125.9
Fe2 C14 H14 126.7
C14 C15 C11 108.91(17)
C14 C15 Fe2 70.58(11)
C11 C15 Fe2 68.84(11)
C14 C15 H15 125.5
C11 C15 H15 125.5
Fe2 C15 H15 126.6
C17 C16 C20 108.4(2)
C17 C16 Fe2 70.63(14)
C20 C16 Fe2 69.21(14)
C17 C16 H16 125.8
C20 C16 H16 125.8
Fe2 C16 H16 125.9
C18 C17 C16 108.8(3)
C18 C17 Fe2 69.82(16)
C16 C17 Fe2 69.46(13)
C18 C17 H17 125.6
C16 C17 H17 125.6
Fe2 C17 H17 126.7
C17 C18 C19 107.4(3)
C17 C18 Fe2 70.43(14)
C19 C18 Fe2 68.79(15)
C17 C18 H18 126.3
C19 C18 H18 126.3
Fe2 C18 H18 126.1
C18 C19 C20 108.4(3)
C18 C19 Fe2 70.88(17)
C20 C19 Fe2 69.58(14)
C18 C19 H19 125.8
C20 C19 H19 125.8
Fe2 C19 H19 125.3
C16 C20 C19 107.1(3)
C16 C20 Fe2 70.52(14)
C19 C20 Fe2 69.34(16)
C16 C20 H20 126.5
C19 C20 H20 126.5
Fe2 C20 H20 125.3
C2 C21 C22 114.63(18)
C2 C21 P1 110.19(13)
C22 C21 P1 112.55(14)
C2 C21 H21 106.3
C22 C21 H21 106.3
P1 C21 H21 106.3
C21 C22 H22A 109.5
C21 C22 H22B 109.5
H22A C22 H22B 109.5
C21 C22 H22C 109.5
H22A C22 H22C 109.5
H22B C22 H22C 109.5
C24 C23 C28 119.09(18)
C24 C23 P1 120.44(15)
C28 C23 P1 120.45(16)
C25 C24 C23 119.9(2)
C25 C24 H24 120.0
C23 C24 H24 120.0
C24 C25 C26 120.4(2)
C24 C25 H25 119.8
C26 C25 H25 119.8
C27 C26 C25 120.0(2)
C27 C26 H26 120.0
C25 C26 H26 120.0
C26 C27 C28 120.0(2)
C26 C27 H27 120.0
C28 C27 H27 120.0
C27 C28 C23 120.5(2)
C27 C28 H28 119.7
C23 C28 H28 119.7
C30 C29 C34 119.2(2)
C30 C29 P1 120.77(17)
C34 C29 P1 119.98(19)
C29 C30 C31 120.1(2)
C29 C30 H30 119.9
C31 C30 H30 120.0
C32 C31 C30 120.1(3)
C32 C31 H31 119.9
C30 C31 H31 119.9
C33 C32 C31 120.3(2)
C33 C32 H32 119.9
C31 C32 H32 119.9
C32 C33 C34 120.6(3)
C32 C33 H33 119.7
C34 C33 H33 119.7
C33 C34 C29 119.7(3)
C33 C34 H34 120.2
C29 C34 H34 120.2
C40 C35 C36 119.15(18)
C40 C35 P2 116.82(14)
C36 C35 P2 124.02(15)
C37 C36 C35 120.06(19)
C37 C36 H36 120.0
C35 C36 H36 120.0
C38 C37 C36 120.3(2)
C38 C37 H37 119.8
C36 C37 H37 119.8
C37 C38 C39 120.0(2)
C37 C38 H38 120.0
C39 C38 H38 120.0
C40 C39 C38 119.9(2)
C40 C39 H39 120.1
C38 C39 H39 120.1
C39 C40 C35 120.37(19)
C39 C40 H40 119.8
C35 C40 H40 119.8
C42 C41 C46 118.82(19)
C42 C41 P2 119.17(15)
C46 C41 P2 121.96(16)
C41 C42 C43 120.7(2)
C41 C42 H42 119.6
C43 C42 H42 119.6
C44 C43 C42 120.0(2)
C44 C43 H43 120.0
C42 C43 H43 120.0
C45 C44 C43 119.8(2)
C45 C44 H44 120.1
C43 C44 H44 120.1
C44 C45 C46 120.5(2)
C44 C45 H45 119.7
C46 C45 H45 119.7
C45 C46 C41 120.1(2)
C45 C46 H46 119.9
C41 C46 H46 119.9
C5A C1A C2A 107.89(16)
C5A C1A C11A 131.99(19)
C2A C1A C11A 120.04(18)
C5A C1A Fe1A 67.93(11)
C2A C1A Fe1A 70.12(10)
C11A C1A Fe1A 129.86(13)
C3A C2A C1A 107.80(18)
C3A C2A C21A 129.39(19)
C1A C2A C21A 122.69(16)
C3A C2A Fe1A 68.41(11)
C1A C2A Fe1A 69.39(11)
C21A C2A Fe1A 130.70(13)
C4A C3A C2A 107.96(18)
C4A C3A Fe1A 68.66(12)
C2A C3A Fe1A 70.96(11)
C4A C3A H3A 126.0
C2A C3A H3A 126.0
Fe1A C3A H3A 125.9
C3A C4A C5A 108.52(18)
C3A C4A Fe1A 70.37(12)
C5A C4A Fe1A 69.52(12)
C3A C4A H4A 125.7
C5A C4A H4A 125.7
Fe1A C4A H4A 126.0
C4A C5A C1A 107.82(19)
C4A C5A Fe1A 69.23(12)
C1A C5A Fe1A 71.15(11)
C4A C5A H5A 126.1
C1A C5A H5A 126.1
Fe1A C5A H5A 125.1
C10A C6A C7A 110.2(3)
C10A C6A Fe1A 71.01(18)
C7A C6A Fe1A 68.91(17)
C10A C6A H6A 124.9
C7A C6A H6A 124.9
Fe1A C6A H6A 126.8
C6A C7A C8A 104.7(3)
C6A C7A Fe1A 69.78(17)
C8A C7A Fe1A 69.18(15)
C6A C7A H7A 127.6
C8A C7A H7A 127.6
Fe1A C7A H7A 125.0
C9A C8A C7A 105.4(3)
C9A C8A Fe1A 70.11(14)
C7A C8A Fe1A 69.14(14)
C9A C8A H8A 127.3
C7A C8A H8A 127.3
Fe1A C8A H8A 125.1
C10A C9A C8A 111.7(3)
C10A C9A Fe1A 71.23(19)
C8A C9A Fe1A 69.63(16)
C10A C9A H9A 124.2
C8A C9A H9A 124.2
Fe1A C9A H9A 126.6
C9A C10A C6A 107.9(3)
C9A C10A Fe1A 70.24(19)
C6A C10A Fe1A 70.4(2)
C9A C10A H10A 126.1
C6A C10A H10A 126.1
Fe1A C10A H10A 124.9
C15A C11A C12A 107.45(16)
C15A C11A C1A 125.71(17)
C12A C11A C1A 125.02(16)
C15A C11A Fe2A 69.35(12)
C12A C11A Fe2A 69.40(11)
C1A C11A Fe2A 138.49(16)
C13A C12A C11A 106.72(15)
C13A C12A P2A 123.08(13)
C11A C12A P2A 130.08(13)
C13A C12A Fe2A 69.51(12)
C11A C12A Fe2A 68.99(11)
P2A C12A Fe2A 129.52(11)
C14A C13A C12A 108.62(16)
C14A C13A Fe2A 69.51(13)
C12A C13A Fe2A 69.29(12)
C14A C13A H13A 125.7
C12A C13A H13A 125.7
Fe2A C13A H13A 127.1
C13A C14A C15A 108.24(17)
C13A C14A Fe2A 70.07(13)
C15A C14A Fe2A 69.40(13)
C13A C14A H14A 125.9
C15A C14A H14A 125.9
Fe2A C14A H14A 126.2
C14A C15A C11A 108.97(17)
C14A C15A Fe2A 69.94(12)
C11A C15A Fe2A 69.80(12)
C14A C15A H15A 125.5
C11A C15A H15A 125.5
Fe2A C15A H15A 126.3
C17A C16A C20A 107.6(2)
C17A C16A Fe2A 70.13(14)
C20A C16A Fe2A 69.15(15)
C17A C16A H16A 126.2
C20A C16A H16A 126.2
Fe2A C16A H16A 126.1
C16A C17A C18A 108.1(2)
C16A C17A Fe2A 69.59(14)
C18A C17A Fe2A 69.22(14)
C16A C17A H17A 125.9
C18A C17A H17A 125.9
Fe2A C17A H17A 126.8
C19A C18A C17A 108.0(2)
C19A C18A Fe2A 69.30(13)
C17A C18A Fe2A 70.26(13)
C19A C18A H18A 126.0
C17A C18A H18A 126.0
Fe2A C18A H18A 126.0
C20A C19A C18A 107.7(2)
C20A C19A Fe2A 69.79(13)
C18A C19A Fe2A 69.99(12)
C20A C19A H19A 126.1
C18A C19A H19A 126.1
Fe2A C19A H19A 125.7
C19A C20A C16A 108.6(2)
C19A C20A Fe2A 69.66(14)
C16A C20A Fe2A 70.22(14)
C19A C20A H20A 125.7
C16A C20A H20A 125.7
Fe2A C20A H20A 126.0
C2A C21A C22A 114.32(17)
C2A C21A P1A 109.78(13)
C22A C21A P1A 112.67(15)
C2A C21A H21A 106.5
C22A C21A H21A 106.5
P1A C21A H21A 106.5
C21A C22A H22D 109.5
C21A C22A H22E 109.5
H22D C22A H22E 109.5
C21A C22A H22F 109.5
H22D C22A H22F 109.5
H22E C22A H22F 109.5
C28A C23A C24A 119.2(2)
C28A C23A P1A 121.93(17)
C24A C23A P1A 118.86(16)
C25A C24A C23A 120.2(2)
C25A C24A H24A 119.9
C23A C24A H24A 119.9
C26A C25A C24A 120.2(3)
C26A C25A H25A 119.9
C24A C25A H25A 119.9
C25A C26A C27A 120.4(2)
C25A C26A H26A 119.8
C27A C26A H26A 119.8
C26A C27A C28A 120.2(2)
C26A C27A H27A 119.9
C28A C27A H27A 119.9
C27A C28A C23A 119.8(2)
C27A C28A H28A 120.1
C23A C28A H28A 120.1
C34A C29A C30A 119.3(2)
C34A C29A P1A 119.99(18)
C30A C29A P1A 120.64(17)
C31A C30A C29A 120.1(2)
C31A C30A H30A 120.0
C29A C30A H30A 120.0
C32A C31A C30A 120.2(3)
C32A C31A H31A 119.9
C30A C31A H31A 119.9
C31A C32A C33A 120.0(2)
C31A C32A H32A 120.0
C33A C32A H32A 120.0
C32A C33A C34A 120.3(2)
C32A C33A H33A 119.9
C34A C33A H33A 119.9
C29A C34A C33A 120.0(2)
C29A C34A H34A 120.0
C33A C34A H34A 120.0
C40A C35A C36A 118.8(2)
C40A C35A P2A 119.05(16)
C36A C35A P2A 122.15(16)
C37A C36A C35A 120.2(2)
C37A C36A H36A 119.9
C35A C36A H36A 119.9
C38A C37A C36A 120.3(2)
C38A C37A H37A 119.8
C36A C37A H37A 119.8
C39A C38A C37A 120.4(2)
C39A C38A H38A 119.8
C37A C38A H38A 119.8
C38A C39A C40A 119.9(2)
C38A C39A H39A 120.0
C40A C39A H39A 120.0
C35A C40A C39A 120.4(2)
C35A C40A H40A 119.8
C39A C40A H40A 119.8
C42A C41A C46A 119.27(17)
C42A C41A P2A 120.23(15)
C46A C41A P2A 120.50(15)
C41A C42A C43A 120.3(2)
C41A C42A H42A 119.8
C43A C42A H42A 119.8
C44A C43A C42A 120.1(2)
C44A C43A H43A 120.0
C42A C43A H43A 120.0
C43A C44A C45A 120.00(18)
C43A C44A H44A 120.0
C45A C44A H44A 120.0
C44A C45A C46A 120.2(2)
C44A C45A H45A 119.9
C46A C45A H45A 119.9
C45A C46A C41A 120.1(2)
C45A C46A H46A 120.0
C41A C46A H46A 120.0
C6S C1S C2S 116.6(3)
C6S C1S C7S 121.7(4)
C2S C1S C7S 121.7(4)
C3S C2S C1S 120.7(3)
C3S C2S H2S 119.6
C1S C2S H2S 119.6
C4S C3S C2S 120.5(4)
C4S C3S H3S 119.8
C2S C3S H3S 119.8
C5S C4S C3S 120.1(4)
C5S C4S H4S 120.0
C3S C4S H4S 120.0
C4S C5S C6S 120.6(3)
C4S C5S H5S 119.7
C6S C5S H5S 119.7
C1S C6S C5S 121.6(3)
C1S C6S H6S 119.2
C5S C6S H6S 119.2
C1S C7S H7S1 109.5
C1S C7S H7S2 109.5
H7S1 C7S H7S2 109.5
C1S C7S H7S3 109.5
H7S1 C7S H7S3 109.5
H7S2 C7S H7S3 109.5
C2T C1T C6T 118.1(3)
C2T C1T C7T 120.9(3)
C6T C1T C7T 120.9(3)
C1T C2T C3T 120.7(2)
C1T C2T H2T 119.6
C3T C2T H2T 119.6
C4T C3T C2T 119.7(3)
C4T C3T H3T 120.1
C2T C3T H3T 120.1
C5T C4T C3T 120.4(3)
C5T C4T H4T 119.8
C3T C4T H4T 119.8
C6T C5T C4T 119.3(3)
C6T C5T H5T 120.3
C4T C5T H5T 120.3
C5T C6T C1T 121.6(2)
C5T C6T H6T 119.2
C1T C6T H6T 119.2
C1T C7T H7T1 109.5
C1T C7T H7T2 109.5
H7T1 C7T H7T2 109.5
C1T C7T H7T3 109.5
H7T1 C7T H7T3 109.5
H7T2 C7T H7T3 109.5

loop_
_geom_bond_atom_site_label_1
_geom_bond_atom_site_label_2
_geom_bond_distance
Pd1 P1 2.2747(5)
Pd1 P2 2.2927(5)
Pd1 Cl2 2.3487(5)
Pd1 Cl1 2.3535(5)
Pd1A P1A 2.2789(5)
Pd1A P2A 2.2905(5)
Pd1A Cl2A 2.3321(5)
Pd1A Cl1A 2.3522(5)
Fe1 C4 2.032(2)
Fe1 C5 2.040(2)
Fe1 C9 2.046(3)
Fe1 C10 2.046(2)
Fe1 C3 2.051(2)
Fe1 C8 2.053(2)
Fe1 C7 2.055(2)
Fe1 C6 2.057(3)
Fe1 C1 2.060(2)
Fe1 C2 2.072(2)
Fe2 C11 2.028(2)
Fe2 C19 2.034(3)
Fe2 C20 2.037(3)
Fe2 C15 2.044(2)
Fe2 C12 2.051(2)
Fe2 C16 2.054(2)
Fe2 C18 2.062(2)
Fe2 C14 2.064(2)
Fe2 C13 2.064(2)
Fe2 C17 2.070(2)
Fe1A C4A 2.024(2)
Fe1A C5A 2.028(2)
Fe1A C7A 2.040(3)
Fe1A C8A 2.041(2)
Fe1A C3A 2.047(2)
Fe1A C9A 2.047(3)
Fe1A C6A 2.052(3)
Fe1A C10A 2.059(3)
Fe1A C1A 2.071(2)
Fe1A C2A 2.081(2)
Fe2A C15A 2.042(2)
Fe2A C19A 2.046(2)
Fe2A C20A 2.048(2)
Fe2A C11A 2.048(2)
Fe2A C14A 2.049(2)
Fe2A C12A 2.053(2)
Fe2A C18A 2.055(2)
Fe2A C13A 2.056(2)
Fe2A C16A 2.062(3)
Fe2A C17A 2.069(2)
P1 C29 1.823(2)
P1 C23 1.825(2)
P1 C21 1.860(2)
P2 C12 1.816(2)
P2 C41 1.822(2)
P2 C35 1.826(2)
P1A C29A 1.827(2)
P1A C23A 1.828(2)
P1A C21A 1.862(2)
P2A C12A 1.818(2)
P2A C41A 1.820(2)
P2A C35A 1.826(2)
C1 C5 1.423(3)
C1 C2 1.434(3)
C1 C11 1.470(3)
C2 C3 1.435(3)
C2 C21 1.504(3)
C3 C4 1.424(3)
C3 H3 0.9500
C4 C5 1.433(3)
C4 H4 0.9500
C5 H5 0.9500
C6 C10 1.421(5)
C6 C7 1.428(4)
C6 H6 0.9500
C7 C8 1.408(5)
C7 H7 0.9500
C8 C9 1.418(4)
C8 H8 0.9500
C9 C10 1.417(4)
C9 H9 0.9500
C10 H10 0.9500
C11 C15 1.430(3)
C11 C12 1.455(3)
C12 C13 1.442(3)
C13 C14 1.417(3)
C13 H13 0.9500
C14 C15 1.417(3)
C14 H14 0.9500
C15 H15 0.9500
C16 C17 1.408(3)
C16 C20 1.408(3)
C16 H16 0.9500
C17 C18 1.405(5)
C17 H17 0.9500
C18 C19 1.412(6)
C18 H18 0.9500
C19 C20 1.428(5)
C19 H19 0.9500
C20 H20 0.9500
C21 C22 1.535(3)
C21 H21 1.0000
C22 H22A 0.9800
C22 H22B 0.9800
C22 H22C 0.9800
C23 C24 1.396(3)
C23 C28 1.402(3)
C24 C25 1.390(3)
C24 H24 0.9500
C25 C26 1.395(3)
C25 H25 0.9500
C26 C27 1.376(4)
C26 H26 0.9500
C27 C28 1.394(3)
C27 H27 0.9500
C28 H28 0.9500
C29 C30 1.394(3)
C29 C34 1.399(3)
C30 C31 1.395(3)
C30 H30 0.9500
C31 C32 1.382(4)
C31 H31 0.9500
C32 C33 1.368(5)
C32 H32 0.9500
C33 C34 1.398(4)
C33 H33 0.9500
C34 H34 0.9500
C35 C40 1.396(3)
C35 C36 1.398(2)
C36 C37 1.393(3)
C36 H36 0.9500
C37 C38 1.382(3)
C37 H37 0.9500
C38 C39 1.393(3)
C38 H38 0.9500
C39 C40 1.392(3)
C39 H39 0.9500
C40 H40 0.9500
C41 C42 1.390(3)
C41 C46 1.404(3)
C42 C43 1.395(3)
C42 H42 0.9500
C43 C44 1.389(3)
C43 H43 0.9500
C44 C45 1.383(4)
C44 H44 0.9500
C45 C46 1.392(3)
C45 H45 0.9500
C46 H46 0.9500
C1A C5A 1.434(3)
C1A C2A 1.437(3)
C1A C11A 1.471(2)
C2A C3A 1.434(2)
C2A C21A 1.502(3)
C3A C4A 1.425(3)
C3A H3A 0.9500
C4A C5A 1.428(3)
C4A H4A 0.9500
C5A H5A 0.9500
C6A C10A 1.358(6)
C6A C7A 1.443(6)
C6A H6A 0.9500
C7A C8A 1.452(5)
C7A H7A 0.9500
C8A C9A 1.407(5)
C8A H8A 0.9500
C9A C10A 1.355(5)
C9A H9A 0.9500
C10A H10A 0.9500
C11A C15A 1.427(3)
C11A C12A 1.457(2)
C12A C13A 1.446(2)
C13A C14A 1.418(3)
C13A H13A 0.9500
C14A C15A 1.421(3)
C14A H14A 0.9500
C15A H15A 0.9500
C16A C17A 1.422(3)
C16A C20A 1.427(4)
C16A H16A 0.9500
C17A C18A 1.428(3)
C17A H17A 0.9500
C18A C19A 1.427(3)
C18A H18A 0.9500
C19A C20A 1.418(3)
C19A H19A 0.9500
C20A H20A 0.9500
C21A C22A 1.533(3)
C21A H21A 1.0000
C22A H22D 0.9800
C22A H22E 0.9800
C22A H22F 0.9800
C23A C28A 1.398(3)
C23A C24A 1.398(3)
C24A C25A 1.390(3)
C24A H24A 0.9500
C25A C26A 1.377(4)
C25A H25A 0.9500
C26A C27A 1.381(5)
C26A H26A 0.9500
C27A C28A 1.398(3)
C27A H27A 0.9500
C28A H28A 0.9500
C29A C34A 1.393(3)
C29A C30A 1.399(4)
C30A C31A 1.394(4)
C30A H30A 0.9500
C31A C32A 1.384(4)
C31A H31A 0.9500
C32A C33A 1.385(4)
C32A H32A 0.9500
C33A C34A 1.396(3)
C33A H33A 0.9500
C34A H34A 0.9500
C35A C40A 1.391(3)
C35A C36A 1.395(3)
C36A C37A 1.389(3)
C36A H36A 0.9500
C37A C38A 1.375(4)
C37A H37A 0.9500
C38A C39A 1.374(4)
C38A H38A 0.9500
C39A C40A 1.397(3)
C39A H39A 0.9500
C40A H40A 0.9500
C41A C42A 1.389(3)
C41A C46A 1.405(3)
C42A C43A 1.398(3)
C42A H42A 0.9500
C43A C44A 1.386(3)
C43A H43A 0.9500
C44A C45A 1.390(3)
C44A H44A 0.9500
C45A C46A 1.391(3)
C45A H45A 0.9500
C46A H46A 0.9500
C1S C6S 1.373(4)
C1S C2S 1.409(6)
C1S C7S 1.501(5)
C2S C3S 1.373(7)
C2S H2S 0.9500
C3S C4S 1.363(7)
C3S H3S 0.9500
C4S C5S 1.338(6)
C4S H4S 0.9500
C5S C6S 1.384(5)
C5S H5S 0.9500
C6S H6S 0.9500
C7S H7S1 0.9800
C7S H7S2 0.9800
C7S H7S3 0.9800
C1T C2T 1.381(4)
C1T C6T 1.396(4)
C1T C7T 1.496(5)
C2T C3T 1.391(4)
C2T H2T 0.9500
C3T C4T 1.380(4)
C3T H3T 0.9500
C4T C5T 1.379(4)
C4T H4T 0.9500
C5T C6T 1.373(4)
C5T H5T 0.9500
C6T H6T 0.9500
C7T H7T1 0.9800
C7T H7T2 0.9800
C7T H7T3 0.9800

loop_
_geom_torsion_atom_site_label_1
_geom_torsion_atom_site_label_2
_geom_torsion_atom_site_label_3
_geom_torsion_atom_site_label_4
_geom_torsion
P2 Pd1 P1 C29 -96.10(8)
Cl1 Pd1 P1 C29 77.63(8)
P2 Pd1 P1 C23 147.25(8)
Cl1 Pd1 P1 C23 -39.02(8)
P2 Pd1 P1 C21 22.71(8)
Cl1 Pd1 P1 C21 -163.56(8)
P1 Pd1 P2 C12 -0.15(8)
Cl2 Pd1 P2 C12 -178.77(8)
Cl1 Pd1 P2 C12 -148.94(11)
P1 Pd1 P2 C41 117.43(6)
Cl2 Pd1 P2 C41 -61.19(6)
Cl1 Pd1 P2 C41 -31.35(12)
P1 Pd1 P2 C35 -123.99(7)
Cl2 Pd1 P2 C35 57.39(7)
Cl1 Pd1 P2 C35 87.22(12)
P2A Pd1A P1A C29A -98.95(8)
Cl1A Pd1A P1A C29A 74.93(8)
P2A Pd1A P1A C23A 144.38(8)
Cl1A Pd1A P1A C23A -41.73(8)
P2A Pd1A P1A C21A 20.37(7)
Cl1A Pd1A P1A C21A -165.74(7)
P1A Pd1A P2A C12A -0.43(8)
Cl2A Pd1A P2A C12A -178.34(8)
Cl1A Pd1A P2A C12A -149.09(11)
P1A Pd1A P2A C41A 116.62(7)
Cl2A Pd1A P2A C41A -61.29(7)
Cl1A Pd1A P2A C41A -32.04(12)
P1A Pd1A P2A C35A -129.09(7)
Cl2A Pd1A P2A C35A 53.00(7)
Cl1A Pd1A P2A C35A 82.24(12)
C5 C1 C2 C3 -0.2(2)
C11 C1 C2 C3 -178.12(17)
Fe1 C1 C2 C3 58.28(13)
C5 C1 C2 C21 176.56(17)
C11 C1 C2 C21 -1.4(3)
Fe1 C1 C2 C21 -124.96(18)
C5 C1 C2 Fe1 -58.49(14)
C11 C1 C2 Fe1 123.61(17)
C1 C2 C3 C4 0.4(2)
C21 C2 C3 C4 -176.00(19)
Fe1 C2 C3 C4 58.92(14)
C1 C2 C3 Fe1 -58.52(13)
C21 C2 C3 Fe1 125.1(2)
C2 C3 C4 C5 -0.4(2)
Fe1 C3 C4 C5 59.46(14)
C2 C3 C4 Fe1 -59.90(14)
C2 C1 C5 C4 -0.1(2)
C11 C1 C5 C4 177.5(2)
Fe1 C1 C5 C4 -59.29(14)
C2 C1 C5 Fe1 59.23(13)
C11 C1 C5 Fe1 -123.2(2)
C3 C4 C5 C1 0.3(2)
Fe1 C4 C5 C1 60.16(14)
C3 C4 C5 Fe1 -59.85(14)
C10 C6 C7 C8 -0.2(3)
Fe1 C6 C7 C8 -59.48(17)
C10 C6 C7 Fe1 59.30(17)
C6 C7 C8 C9 0.1(3)
Fe1 C7 C8 C9 -59.24(17)
C6 C7 C8 Fe1 59.38(16)
C7 C8 C9 C10 -0.1(3)
Fe1 C8 C9 C10 -59.62(17)
C7 C8 C9 Fe1 59.57(17)
C8 C9 C10 C6 -0.1(3)
Fe1 C9 C10 C6 -59.86(17)
C8 C9 C10 Fe1 59.80(17)
C7 C6 C10 C9 0.1(3)
Fe1 C6 C10 C9 59.61(17)
C7 C6 C10 Fe1 -59.46(17)
C5 C1 C11 C15 92.9(3)
C2 C1 C11 C15 -89.8(3)
Fe1 C1 C11 C15 -2.4(3)
C5 C1 C11 C12 -101.8(3)
C2 C1 C11 C12 75.5(2)
Fe1 C1 C11 C12 162.82(15)
C5 C1 C11 Fe2 -5.7(3)
C2 C1 C11 Fe2 171.68(15)
Fe1 C1 C11 Fe2 -101.0(2)
C15 C11 C12 C13 -0.6(2)
C1 C11 C12 C13 -168.26(18)
Fe2 C11 C12 C13 59.73(13)
C15 C11 C12 P2 175.51(15)
C1 C11 C12 P2 7.8(3)
Fe2 C11 C12 P2 -124.16(15)
C15 C11 C12 Fe2 -60.33(14)
C1 C11 C12 Fe2 132.0(2)
C41 P2 C12 C13 -6.83(19)
C35 P2 C12 C13 -122.30(17)
Pd1 P2 C12 C13 113.76(15)
C41 P2 C12 C11 177.76(17)
C35 P2 C12 C11 62.29(18)
Pd1 P2 C12 C11 -61.66(19)
C41 P2 C12 Fe2 85.96(14)
C35 P2 C12 Fe2 -29.51(15)
Pd1 P2 C12 Fe2 -153.46(8)
C11 C12 C13 C14 0.1(2)
P2 C12 C13 C14 -176.09(15)
Fe2 C12 C13 C14 58.74(15)
C11 C12 C13 Fe2 -58.64(13)
P2 C12 C13 Fe2 125.16(15)
C12 C13 C14 C15 0.4(2)
Fe2 C13 C14 C15 58.61(15)
C12 C13 C14 Fe2 -58.17(14)
C13 C14 C15 C11 -0.8(2)
Fe2 C14 C15 C11 58.31(14)
C13 C14 C15 Fe2 -59.13(14)
C12 C11 C15 C14 0.9(2)
C1 C11 C15 C14 168.23(19)
Fe2 C11 C15 C14 -59.37(14)
C12 C11 C15 Fe2 60.25(13)
C1 C11 C15 Fe2 -132.4(2)
C20 C16 C17 C18 0.2(3)
Fe2 C16 C17 C18 -58.90(18)
C20 C16 C17 Fe2 59.14(16)
C16 C17 C18 C19 -0.4(3)
Fe2 C17 C18 C19 -59.05(19)
C16 C17 C18 Fe2 58.68(17)
C17 C18 C19 C20 0.4(3)
Fe2 C18 C19 C20 -59.73(18)
C17 C18 C19 Fe2 60.09(18)
C17 C16 C20 C19 0.0(3)
Fe2 C16 C20 C19 60.01(17)
C17 C16 C20 Fe2 -60.01(16)
C18 C19 C20 C16 -0.2(3)
Fe2 C19 C20 C16 -60.76(17)
C18 C19 C20 Fe2 60.54(19)
C1 C2 C21 C22 125.2(2)
C3 C2 C21 C22 -58.8(3)
Fe1 C2 C21 C22 36.5(2)
C1 C2 C21 P1 -106.64(18)
C3 C2 C21 P1 69.3(2)
Fe1 C2 C21 P1 164.62(10)
C29 P1 C21 C2 170.88(13)
C23 P1 C21 C2 -79.08(14)
Pd1 P1 C21 C2 50.92(15)
C29 P1 C21 C22 -59.82(17)
C23 P1 C21 C22 50.21(17)
Pd1 P1 C21 C22 -179.78(13)
C29 P1 C23 C24 -149.85(18)
C21 P1 C23 C24 100.96(18)
Pd1 P1 C23 C24 -32.5(2)
C29 P1 C23 C28 32.2(2)
C21 P1 C23 C28 -76.99(19)
Pd1 P1 C23 C28 149.53(15)
C28 C23 C24 C25 -1.1(3)
P1 C23 C24 C25 -179.06(18)
C23 C24 C25 C26 0.4(4)
C24 C25 C26 C27 0.9(4)
C25 C26 C27 C28 -1.4(4)
C26 C27 C28 C23 0.7(3)
C24 C23 C28 C27 0.5(3)
P1 C23 C28 C27 178.52(17)
C23 P1 C29 C30 35.66(19)
C21 P1 C29 C30 143.82(17)
Pd1 P1 C29 C30 -87.13(17)
C23 P1 C29 C34 -147.45(17)
C21 P1 C29 C34 -39.29(19)
Pd1 P1 C29 C34 89.76(17)
C34 C29 C30 C31 2.5(3)
P1 C29 C30 C31 179.38(17)
C29 C30 C31 C32 -0.9(3)
C30 C31 C32 C33 -0.9(4)
C31 C32 C33 C34 1.2(4)
C32 C33 C34 C29 0.3(4)
C30 C29 C34 C33 -2.2(3)
P1 C29 C34 C33 -179.10(18)
C12 P2 C35 C40 -86.29(17)
C41 P2 C35 C40 165.25(15)
Pd1 P2 C35 C40 48.92(17)
C12 P2 C35 C36 93.46(19)
C41 P2 C35 C36 -15.0(2)
Pd1 P2 C35 C36 -131.33(17)
C40 C35 C36 C37 4.4(3)
P2 C35 C36 C37 -175.32(17)
C35 C36 C37 C38 -1.2(4)
C36 C37 C38 C39 -2.4(4)
C37 C38 C39 C40 2.7(4)
C38 C39 C40 C35 0.5(3)
C36 C35 C40 C39 -4.1(3)
P2 C35 C40 C39 175.68(17)
C12 P2 C41 C42 120.45(16)
C35 P2 C41 C42 -127.75(16)
Pd1 P2 C41 C42 -12.17(17)
C12 P2 C41 C46 -57.02(17)
C35 P2 C41 C46 54.79(18)
Pd1 P2 C41 C46 170.36(14)
C46 C41 C42 C43 -3.0(3)
P2 C41 C42 C43 179.50(17)
C41 C42 C43 C44 1.1(3)
C42 C43 C44 C45 1.7(4)
C43 C44 C45 C46 -2.6(3)
C44 C45 C46 C41 0.7(3)
C42 C41 C46 C45 2.0(3)
P2 C41 C46 C45 179.52(15)
C5A C1A C2A C3A 0.2(2)
C11A C1A C2A C3A -176.93(16)
Fe1A C1A C2A C3A 57.75(13)
C5A C1A C2A C21A 176.55(17)
C11A C1A C2A C21A -0.6(3)
Fe1A C1A C2A C21A -125.90(17)
C5A C1A C2A Fe1A -57.55(13)
C11A C1A C2A Fe1A 125.32(17)
C1A C2A C3A C4A 0.5(2)
C21A C2A C3A C4A -175.48(18)
Fe1A C2A C3A C4A 58.90(14)
C1A C2A C3A Fe1A -58.36(13)
C21A C2A C3A Fe1A 125.6(2)
C2A C3A C4A C5A -1.1(2)
Fe1A C3A C4A C5A 59.25(14)
C2A C3A C4A Fe1A -60.34(13)
C3A C4A C5A C1A 1.2(2)
Fe1A C4A C5A C1A 60.99(13)
C3A C4A C5A Fe1A -59.78(14)
C2A C1A C5A C4A -0.9(2)
C11A C1A C5A C4A 175.79(19)
Fe1A C1A C5A C4A -59.77(14)
C2A C1A C5A Fe1A 58.90(13)
C11A C1A C5A Fe1A -124.4(2)
C10A C6A C7A C8A -1.7(3)
Fe1A C6A C7A C8A -60.76(18)
C10A C6A C7A Fe1A 59.1(2)
C6A C7A C8A C9A 0.0(3)
Fe1A C7A C8A C9A -61.12(18)
C6A C7A C8A Fe1A 61.16(17)
C7A C8A C9A C10A 1.6(3)
Fe1A C8A C9A C10A -58.9(2)
C7A C8A C9A Fe1A 60.48(18)
C8A C9A C10A C6A -2.7(3)
Fe1A C9A C10A C6A -60.6(2)
C8A C9A C10A Fe1A 57.9(2)
C7A C6A C10A C9A 2.7(3)
Fe1A C6A C10A C9A 60.5(2)
C7A C6A C10A Fe1A -57.9(2)
C5A C1A C11A C15A 93.7(3)
C2A C1A C11A C15A -90.0(3)
Fe1A C1A C11A C15A -1.7(3)
C5A C1A C11A C12A -103.6(3)
C2A C1A C11A C12A 72.7(3)
Fe1A C1A C11A C12A 161.05(16)
C5A C1A C11A Fe2A -5.4(3)
C2A C1A C11A Fe2A 170.96(15)
Fe1A C1A C11A Fe2A -100.7(2)
C15A C11A C12A C13A 0.4(2)
C1A C11A C12A C13A -164.9(2)
Fe2A C11A C12A C13A 59.54(14)
C15A C11A C12A P2A 176.27(17)
C1A C11A C12A P2A 10.9(3)
Fe2A C11A C12A P2A -124.59(18)
C15A C11A C12A Fe2A -59.13(15)
C1A C11A C12A Fe2A 135.5(2)
C41A P2A C12A C13A -6.9(2)
C35A P2A C12A C13A -117.12(18)
Pd1A P2A C12A C13A 113.33(16)
C41A P2A C12A C11A 177.79(19)
C35A P2A C12A C11A 67.6(2)
Pd1A P2A C12A C11A -61.9(2)
C41A P2A C12A Fe2A 82.82(13)
C35A P2A C12A Fe2A -27.37(14)
Pd1A P2A C12A Fe2A -156.92(8)
C11A C12A C13A C14A -0.7(2)
P2A C12A C13A C14A -176.92(16)
Fe2A C12A C13A C14A 58.51(16)
C11A C12A C13A Fe2A -59.21(14)
P2A C12A C13A Fe2A 124.56(15)
C15A Fe2A C13A C14A -37.63(12)
C12A C13A C14A C15A 0.7(3)
Fe2A C13A C14A C15A 59.10(17)
C12A C13A C14A Fe2A -58.37(15)
C13A C14A C15A C11A -0.5(3)
Fe2A C14A C15A C11A 59.05(16)
C13A C14A C15A Fe2A -59.52(16)
C12A C11A C15A C14A 0.0(3)
C1A C11A C15A C14A 165.3(2)
Fe2A C11A C15A C14A -59.14(17)
C12A C11A C15A Fe2A 59.17(14)
C1A C11A C15A Fe2A -135.6(2)
C17A Fe2A C16A C20A -118.75(19)
C20A C16A C17A C18A 0.6(3)
Fe2A C16A C17A C18A -58.66(17)
C20A C16A C17A Fe2A 59.24(18)
C16A C17A C18A C19A -0.4(3)
Fe2A C17A C18A C19A -59.25(17)
C16A C17A C18A Fe2A 58.89(17)
C17A C18A C19A C20A 0.0(3)
Fe2A C18A C19A C20A -59.85(18)
C17A C18A C19A Fe2A 59.85(17)
C18A C19A C20A C16A 0.4(3)
Fe2A C19A C20A C16A -59.62(18)
C18A C19A C20A Fe2A 59.98(18)
C17A C16A C20A C19A -0.6(3)
Fe2A C16A C20A C19A 59.27(18)
C17A C16A C20A Fe2A -59.86(17)
C3A C2A C21A C22A -58.2(3)
C1A C2A C21A C22A 126.3(2)
Fe1A C2A C21A C22A 36.3(3)
C3A C2A C21A P1A 69.5(2)
C1A C2A C21A P1A -105.98(18)
Fe1A C2A C21A P1A 164.01(11)
C29A P1A C21A C2A 174.23(13)
C23A P1A C21A C2A -75.13(15)
Pd1A P1A C21A C2A 53.23(14)
C29A P1A C21A C22A -57.11(16)
C23A P1A C21A C22A 53.52(16)
Pd1A P1A C21A C22A -178.12(11)
C29A P1A C23A C28A 34.7(2)
C21A P1A C23A C28A -74.0(2)
Pd1A P1A C23A C28A 151.99(17)
C29A P1A C23A C24A -146.99(17)
C21A P1A C23A C24A 104.27(18)
Pd1A P1A C23A C24A -29.7(2)
C28A C23A C24A C25A -1.5(3)
P1A C23A C24A C25A -179.84(17)
C23A C24A C25A C26A 0.5(4)
C24A C25A C26A C27A 1.0(4)
C25A C26A C27A C28A -1.3(4)
C26A C27A C28A C23A 0.2(4)
C24A C23A C28A C27A 1.2(3)
P1A C23A C28A C27A 179.45(18)
C23A P1A C29A C34A -152.32(18)
C21A P1A C29A C34A -44.0(2)
Pd1A P1A C29A C34A 86.71(18)
C23A P1A C29A C30A 29.4(2)
C21A P1A C29A C30A 137.71(18)
Pd1A P1A C29A C30A -91.60(18)
C34A C29A C30A C31A 2.6(4)
P1A C29A C30A C31A -179.1(2)
C29A C30A C31A C32A -1.5(4)
C30A C31A C32A C33A -0.3(4)
C31A C32A C33A C34A 1.1(4)
C30A C29A C34A C33A -1.9(3)
P1A C29A C34A C33A 179.80(19)
C32A C33A C34A C29A 0.0(4)
C12A P2A C35A C40A -58.10(18)
C41A P2A C35A C40A -165.08(16)
Pd1A P2A C35A C40A 79.19(17)
C12A P2A C35A C36A 122.83(17)
C41A P2A C35A C36A 15.86(19)
Pd1A P2A C35A C36A -99.87(17)
C40A C35A C36A C37A 2.0(3)
P2A C35A C36A C37A -178.95(18)
C35A C36A C37A C38A -0.1(4)
C36A C37A C38A C39A -1.1(4)
C37A C38A C39A C40A 0.5(4)
C36A C35A C40A C39A -2.6(3)
P2A C35A C40A C39A 178.31(18)
C38A C39A C40A C35A 1.4(4)
C12A P2A C41A C42A 116.64(16)
C35A P2A C41A C42A -131.64(16)
Pd1A P2A C41A C42A -14.65(17)
C12A P2A C41A C46A -63.70(17)
C35A P2A C41A C46A 48.02(17)
Pd1A P2A C41A C46A 165.02(14)
C46A C41A C42A C43A -2.1(3)
P2A C41A C42A C43A 177.61(16)
C41A C42A C43A C44A 1.2(3)
C42A C43A C44A C45A 0.8(3)
C43A C44A C45A C46A -1.9(3)
C44A C45A C46A C41A 1.0(3)
C42A C41A C46A C45A 0.9(3)
P2A C41A C46A C45A -178.72(16)
C6S C1S C2S C3S -0.3(5)
C7S C1S C2S C3S -179.5(4)
C1S C2S C3S C4S -1.2(5)
C2S C3S C4S C5S 1.8(5)
C3S C4S C5S C6S -0.9(5)
C2S C1S C6S C5S 1.2(4)
C7S C1S C6S C5S -179.6(4)
C4S C5S C6S C1S -0.6(4)
C6T C1T C2T C3T 0.1(4)
C7T C1T C2T C3T -179.0(3)
C1T C2T C3T C4T -1.5(5)
C2T C3T C4T C5T 2.4(5)
C3T C4T C5T C6T -1.9(5)
C4T C5T C6T C1T 0.5(5)
C2T C1T C6T C5T 0.4(4)
C7T C1T C6T C5T 179.5(3)
